data_4510346
loop_
_publ_author_name
'Lu, Ying-Bing'
'Jian, Fang-Mei'
'Jin, Shuang'
'Zhao, Jun-Wei'
'Xie, Yong-Rong'
'Luo, Guo-Tian'

_publ_section_title
;
 Three-Dimensional Extended Frameworks Constructed from Dinuclear
 Lanthanide(III) 1,4-Naphthalenedicarboxylate Units with
 Bis(2,2&#x2032;-biimidazole) Templates: Syntheses, Structures, and
 Magnetic and Luminescent Properties
;
_journal_issue 4
_journal_name_full 'Crystal Growth &amp; Design'
_journal_page_first 1684
_journal_paper_doi 10.1021/cg401825f
_journal_volume 14
_journal_year 2014
_chemical_formula_moiety '[C6H7N4][Er(C12H6O4)2(H2O)]'
_chemical_formula_sum 'C30 H21 Er N4 O9'
_chemical_formula_weight 748.77
_chemical_melting_point ?
_chemical_name_common '[C6H7N4][Er(C12H6O4)2(H2O)]'
_chemical_name_systematic '[C6H7N4][Er(C12H6O4)2(H2O)]'
_space_group_IT_number 14
_symmetry_cell_setting monoclinic
_symmetry_space_group_name_Hall '-P 2ybc'
_symmetry_space_group_name_H-M 'P 1 21/c 1'
_atom_sites_solution_hydrogens geom
_atom_sites_solution_primary direct
_atom_sites_solution_secondary difmap
_audit_creation_method SHELXL-97
_cell_angle_alpha 90.00
_cell_angle_beta 105.3080(10)
_cell_angle_gamma 90.00
_cell_formula_units_Z 4
_cell_length_a 11.7276(2)
_cell_length_b 15.6930(3)
_cell_length_c 15.2043(3)
_cell_measurement_temperature 296(2)
_cell_volume 2698.94(9)
_computing_cell_refinement 'Bruker SMART'
_computing_data_collection 'Bruker SMART'
_computing_data_reduction 'Bruker SMART'
_computing_molecular_graphics 'Bruker SHELXTL'
_computing_publication_material 'Bruker SHELXTL'
_computing_structure_refinement 'SHELXL-97 (Sheldrick, 1997)'
_computing_structure_solution 'SHELXS-97 (Sheldrick, 1990)'
_diffrn_ambient_temperature 296(2)
_diffrn_measured_fraction_theta_full 0.986
_diffrn_measured_fraction_theta_max 0.986
_diffrn_measurement_device_type 'CCD area detector'
_diffrn_measurement_method 'phi and omega scans'
_diffrn_radiation_monochromator graphite
_diffrn_radiation_source 'fine-focus sealed tube'
_diffrn_radiation_type MoK\a
_diffrn_radiation_wavelength 0.71073
_diffrn_reflns_av_R_equivalents 0.0370
_diffrn_reflns_av_sigmaI/netI 0.0944
_diffrn_reflns_limit_h_max 13
_diffrn_reflns_limit_h_min -14
_diffrn_reflns_limit_k_max 18
_diffrn_reflns_limit_k_min -18
_diffrn_reflns_limit_l_max 18
_diffrn_reflns_limit_l_min -17
_diffrn_reflns_number 18725
_diffrn_reflns_theta_full 25.50
_diffrn_reflns_theta_max 25.50
_diffrn_reflns_theta_min 1.90
_exptl_absorpt_coefficient_mu 3.176
_exptl_absorpt_correction_T_max 0.7456
_exptl_absorpt_correction_T_min 0.6648
_exptl_absorpt_correction_type multi-scan
_exptl_absorpt_process_details 'SADABS (Bruker, 2008)'
_exptl_crystal_colour 'pale yellow'
_exptl_crystal_density_diffrn 1.843
_exptl_crystal_density_meas ?
_exptl_crystal_density_method 'not measured'
_exptl_crystal_description blcok
_exptl_crystal_F_000 1476
_exptl_crystal_size_max 0.33
_exptl_crystal_size_mid 0.27
_exptl_crystal_size_min 0.22
_refine_diff_density_max 4.713
_refine_diff_density_min -1.028
_refine_diff_density_rms 0.159
_refine_ls_extinction_method none
_refine_ls_goodness_of_fit_ref 0.965
_refine_ls_hydrogen_treatment constr
_refine_ls_matrix_type full
_refine_ls_number_parameters 403
_refine_ls_number_reflns 4954
_refine_ls_number_restraints 3
_refine_ls_restrained_S_all 0.965
_refine_ls_R_factor_all 0.0516
_refine_ls_R_factor_gt 0.0394
_refine_ls_shift/su_max 0.009
_refine_ls_shift/su_mean 0.000
_refine_ls_structure_factor_coef Fsqd
_refine_ls_weighting_details 'calc w=1/[\s^2^(Fo^2^)+(0.0100P)^2^+0.0000P] where P=(Fo^2^+2Fc^2^)/3'
_refine_ls_weighting_scheme calc
_refine_ls_wR_factor_gt 0.0859
_refine_ls_wR_factor_ref 0.0886
_reflns_number_gt 3760
_reflns_number_total 4954
_reflns_threshold_expression >2sigma(I)
_cod_data_source_file cg401825f_si_002.cif
_cod_data_source_block 14
_cod_depositor_comments
;
The following automatic conversions were performed:

'_chemical_melting_point' value 'not measured' was changed to '?' -
the value is undefined or not
given.

'_exptl_absorpt_correction_type' value 'Multi-scan' changed
to 'multi-scan' according to
/usr/data/users/saulius/automatic-downloads/current/ACS/lib/dictionaries/cif_core.dic
dictionary named 'cif_core.dic' version 2.4.2 from 2011-04-26.

Automatic conversion script
Id: cif_fix_values 2281 2013-09-26 08:29:07Z andrius 

The following automatic conversions were performed:

'_exptl_crystal_density_meas' value 'not measured' was changed to '?'
- the value is perceived as not measured.

Automatic conversion script
Id: cif_fix_values 3008 2015-01-20 13:52:24Z robertas 
;
_cod_original_sg_symbol_H-M P2(1)/c
_cod_database_code 4510346

loop_
_symmetry_equiv_pos_as_xyz
'x, y, z'
'-x, y+1/2, -z+1/2'
'-x, -y, -z'
'x, -y-1/2, z-1/2'

loop_
_atom_site_label
_atom_site_type_symbol
_atom_site_fract_x
_atom_site_fract_y
_atom_site_fract_z
_atom_site_U_iso_or_equiv
_atom_site_adp_type
_atom_site_occupancy
_atom_site_symmetry_multiplicity
_atom_site_calc_flag
_atom_site_refinement_flags
Er1 Er 0.809703(13) 0.016302(9) 0.462841(10) 0.01330(4) Uani 1 1 d .
O1W O 0.6735(2) 0.02817(15) 0.55612(17) 0.0306(8) Uani 1 1 d D
H1WA H 0.6191(13) -0.0110(4) 0.543(2) 0.037 Uiso 1 1 d D
H1WB H 0.6364(16) 0.0734(4) 0.546(2) 0.037 Uiso 1 1 d D
O1 O 0.6692(2) -0.09048(17) 0.41573(18) 0.0435(9) Uani 1 1 d .
C1 C 0.5255(3) -0.1934(2) 0.3593(2) 0.0243(11) Uani 1 1 d .
N1 N 0.6773(3) 0.20915(19) 0.0286(2) 0.0323(10) Uani 1 1 d .
H1A H 0.6729 0.2564 -0.0007 0.039 Uiso 1 1 calc R
O2 O 0.5481(2) -0.12197(15) 0.50055(17) 0.0336(8) Uani 1 1 d .
C2 C 0.4239(3) -0.1709(2) 0.2952(3) 0.0305(12) Uani 1 1 d .
H2A H 0.3924 -0.1167 0.2963 0.037 Uiso 1 1 calc R
N2 N 0.6326(3) 0.08104(19) 0.0671(2) 0.0333(10) Uani 1 1 d .
O3 O 0.3012(2) -0.34877(15) 0.07511(16) 0.0309(8) Uani 1 1 d .
C3 C 0.3673(3) -0.2293(2) 0.2280(3) 0.0321(12) Uani 1 1 d .
H3A H 0.3006 -0.2122 0.1833 0.038 Uiso 1 1 calc R
N3 N 0.4379(3) 0.22265(19) -0.0976(2) 0.0316(10) Uani 1 1 d .
H3B H 0.4622 0.2730 -0.0794 0.038 Uiso 1 1 calc R
O4 O 0.3147(2) -0.44396(17) 0.18268(17) 0.0423(9) Uani 1 1 d .
C4 C 0.4082(3) -0.3107(2) 0.2267(2) 0.0249(11) Uani 1 1 d .
N4 N 0.4289(3) 0.0853(2) -0.1075(2) 0.0383(11) Uani 1 1 d .
H4A H 0.4450 0.0321 -0.0975 0.046 Uiso 1 1 calc R
O5 O 1.0859(2) -0.10058(17) 0.42072(19) 0.0452(9) Uani 1 1 d .
C5 C 0.5134(3) -0.3367(2) 0.2925(2) 0.0259(11) Uani 1 1 d .
O6 O 0.8943(2) -0.07922(16) 0.38540(18) 0.0397(8) Uani 1 1 d .
C6 C 0.5618(4) -0.4199(3) 0.2952(3) 0.0406(14) Uani 1 1 d .
H6A H 0.5253 -0.4596 0.2514 0.049 Uiso 1 1 calc R
O7 O 0.8777(3) -0.41875(17) 0.07556(19) 0.0494(10) Uani 1 1 d .
C7 C 0.6602(4) -0.4426(3) 0.3604(3) 0.0519(16) Uani 1 1 d .
H7A H 0.6883 -0.4982 0.3619 0.062 Uiso 1 1 calc R
O8 O 1.0688(2) -0.40196(18) 0.0992(2) 0.0528(10) Uani 1 1 d .
C8 C 0.7208(4) -0.3832(3) 0.4261(3) 0.0444(14) Uani 1 1 d .
H8A H 0.7885 -0.3991 0.4704 0.053 Uiso 1 1 calc R
C9 C 0.6785(3) -0.3030(2) 0.4233(3) 0.0322(12) Uani 1 1 d .
H9A H 0.7202 -0.2633 0.4650 0.039 Uiso 1 1 calc R
C10 C 0.5736(3) -0.2768(2) 0.3596(2) 0.0258(11) Uani 1 1 d .
C11 C 0.5863(3) -0.1302(2) 0.4310(3) 0.0269(11) Uani 1 1 d .
C12 C 0.3372(3) -0.3714(2) 0.1573(3) 0.0263(11) Uani 1 1 d .
C13 C 0.9699(3) -0.1809(2) 0.3013(2) 0.0167(10) Uani 1 1 d .
C14 C 0.9304(3) -0.2594(2) 0.3142(2) 0.0218(10) Uani 1 1 d .
H14A H 0.9052 -0.2707 0.3661 0.026 Uiso 1 1 calc R
C15 C 0.9271(3) -0.3248(2) 0.2495(2) 0.0202(10) Uani 1 1 d .
H15A H 0.8968 -0.3781 0.2579 0.024 Uiso 1 1 calc R
C16 C 0.9684(3) -0.3100(2) 0.1745(2) 0.0181(10) Uani 1 1 d .
C17 C 1.0067(3) -0.2266(2) 0.1567(2) 0.0170(10) Uani 1 1 d .
C18 C 1.0399(3) -0.2060(2) 0.0773(2) 0.0299(11) Uani 1 1 d .
H18A H 1.0430 -0.2487 0.0355 0.036 Uiso 1 1 calc R
C19 C 1.0677(4) -0.1246(2) 0.0603(3) 0.0379(13) Uani 1 1 d .
H19A H 1.0886 -0.1121 0.0069 0.045 Uiso 1 1 calc R
C20 C 1.0651(4) -0.0599(3) 0.1223(3) 0.0403(13) Uani 1 1 d .
H20A H 1.0828 -0.0043 0.1095 0.048 Uiso 1 1 calc R
C21 C 1.0365(3) -0.0778(2) 0.2017(3) 0.0335(12) Uani 1 1 d .
H21A H 1.0375 -0.0344 0.2435 0.040 Uiso 1 1 calc R
C22 C 1.0056(3) -0.1611(2) 0.2213(2) 0.0189(10) Uani 1 1 d .
C23 C 0.9834(3) -0.1137(2) 0.3755(2) 0.0211(10) Uani 1 1 d .
C24 C 0.9724(3) -0.3828(2) 0.1107(2) 0.0227(11) Uani 1 1 d .
C25 C 0.7658(4) 0.1855(3) 0.1018(3) 0.0397(13) Uani 1 1 d .
H25A H 0.8323 0.2173 0.1301 0.048 Uiso 1 1 calc R
C26 C 0.7383(4) 0.1071(3) 0.1252(3) 0.0393(13) Uani 1 1 d .
H26A H 0.7837 0.0751 0.1734 0.047 Uiso 1 1 calc R
C27 C 0.5976(3) 0.1454(2) 0.0101(3) 0.0286(12) Uani 1 1 d .
C28 C 0.4891(3) 0.1496(2) -0.0634(2) 0.0254(11) Uani 1 1 d .
C29 C 0.3412(4) 0.2037(3) -0.1661(3) 0.0391(13) Uani 1 1 d .
H29A H 0.2888 0.2425 -0.2017 0.047 Uiso 1 1 calc R
C30 C 0.3352(4) 0.1186(3) -0.1727(3) 0.0451(15) Uani 1 1 d .
H30A H 0.2778 0.0875 -0.2142 0.054 Uiso 1 1 calc R

loop_
_atom_site_aniso_label
_atom_site_aniso_U_11
_atom_site_aniso_U_22
_atom_site_aniso_U_33
_atom_site_aniso_U_23
_atom_site_aniso_U_13
_atom_site_aniso_U_12
Er1 0.01572(7) 0.01074(7) 0.01304(6) -0.00057(6) 0.00309(5) 0.00034(7)
O1W 0.0282(14) 0.0234(15) 0.0455(15) -0.0015(12) 0.0190(12) 0.0020(12)
O1 0.0390(15) 0.0506(17) 0.0476(16) -0.0244(13) 0.0233(13) -0.0323(13)
C1 0.0238(19) 0.025(2) 0.0273(19) -0.0090(15) 0.0114(16) -0.0104(17)
N1 0.0353(18) 0.0239(17) 0.0391(18) 0.0055(15) 0.0122(15) -0.0038(15)
O2 0.0429(15) 0.0257(15) 0.0382(15) -0.0099(12) 0.0212(12) -0.0100(13)
C2 0.029(2) 0.021(2) 0.040(2) -0.0053(17) 0.0056(18) 0.0007(18)
N2 0.0369(19) 0.0295(18) 0.0349(18) 0.0056(15) 0.0119(15) 0.0038(16)
O3 0.0378(15) 0.0271(14) 0.0245(13) -0.0039(11) 0.0025(12) -0.0150(12)
C3 0.027(2) 0.032(2) 0.033(2) -0.0052(18) 0.0009(18) -0.0064(19)
N3 0.0341(18) 0.0230(17) 0.0399(19) 0.0024(15) 0.0136(15) 0.0007(15)
O4 0.0565(18) 0.0311(15) 0.0291(15) 0.0044(12) -0.0064(13) -0.0232(14)
C4 0.027(2) 0.025(2) 0.0222(19) -0.0064(15) 0.0048(16) -0.0092(17)
N4 0.041(2) 0.0282(18) 0.044(2) -0.0047(16) 0.0087(16) -0.0017(17)
O5 0.0372(16) 0.0441(16) 0.0459(17) -0.0287(13) -0.0041(14) -0.0120(14)
C5 0.029(2) 0.023(2) 0.0273(19) -0.0064(16) 0.0102(16) -0.0079(17)
O6 0.0366(15) 0.0374(16) 0.0515(16) -0.0243(13) 0.0230(13) 0.0047(13)
C6 0.041(2) 0.030(2) 0.048(3) -0.0121(19) 0.005(2) -0.010(2)
O7 0.0539(19) 0.0452(17) 0.0467(17) -0.0319(14) 0.0091(15) -0.0154(15)
C7 0.039(3) 0.036(3) 0.073(3) -0.009(2) 0.001(2) 0.007(2)
O8 0.0459(16) 0.0496(18) 0.0731(19) -0.0278(15) 0.0336(14) 0.0067(15)
C8 0.030(2) 0.049(3) 0.047(3) 0.000(2) -0.004(2) 0.007(2)
C9 0.022(2) 0.038(2) 0.035(2) -0.0039(18) 0.0055(17) -0.0117(18)
C10 0.025(2) 0.029(2) 0.0257(19) -0.0041(16) 0.0094(16) -0.0070(18)
C11 0.020(2) 0.029(2) 0.030(2) -0.0044(17) 0.0024(17) -0.0012(17)
C12 0.023(2) 0.024(2) 0.031(2) -0.0057(17) 0.0038(16) -0.0054(17)
C13 0.0118(17) 0.0205(19) 0.0168(17) -0.0064(14) 0.0018(14) 0.0027(15)
C14 0.0242(19) 0.023(2) 0.0206(17) -0.0019(15) 0.0099(15) 0.0000(16)
C15 0.0250(19) 0.0113(18) 0.0256(18) -0.0041(14) 0.0090(15) -0.0071(16)
C16 0.0147(17) 0.0180(19) 0.0215(18) -0.0065(14) 0.0043(14) 0.0019(15)
C17 0.0135(17) 0.0178(18) 0.0190(17) -0.0010(14) 0.0032(14) 0.0000(15)
C18 0.038(2) 0.031(2) 0.0240(19) -0.0087(16) 0.0134(17) -0.0022(19)
C19 0.055(3) 0.038(2) 0.029(2) 0.0041(18) 0.0237(19) -0.005(2)
C20 0.059(3) 0.021(2) 0.048(2) 0.0017(19) 0.027(2) -0.012(2)
C21 0.047(2) 0.024(2) 0.033(2) -0.0067(17) 0.0173(18) -0.0077(19)
C22 0.0196(18) 0.0166(19) 0.0215(18) -0.0027(15) 0.0071(15) 0.0020(16)
C23 0.030(2) 0.0167(19) 0.0185(17) -0.0004(14) 0.0091(15) -0.0036(16)
C24 0.038(2) 0.0160(19) 0.0139(17) -0.0022(14) 0.0057(16) 0.0010(17)
C25 0.036(2) 0.044(3) 0.039(2) -0.003(2) 0.008(2) -0.010(2)
C26 0.032(2) 0.050(3) 0.033(2) 0.008(2) 0.0034(19) 0.004(2)
C27 0.027(2) 0.022(2) 0.039(2) -0.0056(17) 0.0115(17) -0.0065(17)
C28 0.026(2) 0.023(2) 0.0290(19) 0.0002(16) 0.0102(16) -0.0046(17)
C29 0.030(2) 0.039(2) 0.043(2) 0.009(2) 0.000(2) 0.002(2)
C30 0.038(3) 0.047(3) 0.045(3) -0.001(2) 0.002(2) -0.007(2)

loop_
_atom_type_symbol
_atom_type_description
_atom_type_scat_dispersion_real
_atom_type_scat_dispersion_imag
_atom_type_scat_source
C C 0.0033 0.0016 'International Tables Vol C Tables 4.2.6.8 and 6.1.1.4'
H H 0.0000 0.0000 'International Tables Vol C Tables 4.2.6.8 and 6.1.1.4'
N N 0.0061 0.0033 'International Tables Vol C Tables 4.2.6.8 and 6.1.1.4'
O O 0.0106 0.0060 'International Tables Vol C Tables 4.2.6.8 and 6.1.1.4'
Er Er -0.2586 4.9576 'International Tables Vol C Tables 4.2.6.8 and 6.1.1.4'

loop_
_geom_angle_atom_site_label_1
_geom_angle_atom_site_label_2
_geom_angle_atom_site_label_3
_geom_angle
_geom_angle_site_symmetry_1
_geom_angle_site_symmetry_3
O7 Er1 O5 78.29(10) 4_556 3_756
O7 Er1 O6 80.43(10) 4_556 .
O5 Er1 O6 124.10(10) 3_756 .
O7 Er1 O8 123.51(10) 4_556 2_755
O5 Er1 O8 74.43(11) 3_756 2_755
O6 Er1 O8 75.78(10) . 2_755
O7 Er1 O1 80.01(9) 4_556 .
O5 Er1 O1 147.68(11) 3_756 .
O6 Er1 O1 74.80(10) . .
O8 Er1 O1 137.87(10) 2_755 .
O7 Er1 O4 151.46(9) 4_556 2_655
O5 Er1 O4 129.55(9) 3_756 2_655
O6 Er1 O4 86.34(9) . 2_655
O8 Er1 O4 76.55(10) 2_755 2_655
O1 Er1 O4 72.13(9) . 2_655
O7 Er1 O1W 76.34(10) 4_556 .
O5 Er1 O1W 78.59(10) 3_756 .
O6 Er1 O1W 143.07(9) . .
O8 Er1 O1W 141.16(9) 2_755 .
O1 Er1 O1W 73.19(9) . .
O4 Er1 O1W 100.80(9) 2_655 .
O7 Er1 O3 143.98(10) 4_556 2_655
O5 Er1 O3 80.02(8) 3_756 2_655
O6 Er1 O3 135.56(9) . 2_655
O8 Er1 O3 76.77(10) 2_755 2_655
O1 Er1 O3 105.00(9) . 2_655
O4 Er1 O3 53.51(8) 2_655 2_655
O1W Er1 O3 71.40(8) . 2_655
O7 Er1 C12 162.11(12) 4_556 2_655
O5 Er1 C12 104.69(10) 3_756 2_655
O6 Er1 C12 110.78(10) . 2_655
O8 Er1 C12 73.78(11) 2_755 2_655
O1 Er1 C12 89.35(10) . 2_655
O4 Er1 C12 26.67(10) 2_655 2_655
O1W Er1 C12 86.87(10) . 2_655
O3 Er1 C12 26.90(9) 2_655 2_655
Er1 O1W H1WA 112(2) . .
Er1 O1W H1WB 111(2) . .
H1WA O1W H1WB 104.3(13) . .
C11 O1 Er1 147.1(3) . .
C2 C1 C10 120.5(3) . .
C2 C1 C11 120.0(3) . .
C10 C1 C11 119.5(3) . .
C27 N1 C25 107.9(3) . .
C27 N1 H1A 126.1 . .
C25 N1 H1A 126.1 . .
C1 C2 C3 120.3(3) . .
C1 C2 H2A 119.8 . .
C3 C2 H2A 119.8 . .
C27 N2 C26 105.3(3) . .
C12 O3 Er1 90.5(2) . 2_645
C4 C3 C2 121.4(3) . .
C4 C3 H3A 119.3 . .
C2 C3 H3A 119.3 . .
C28 N3 C29 108.1(3) . .
C28 N3 H3B 126.0 . .
C29 N3 H3B 126.0 . .
C12 O4 Er1 94.5(2) . 2_645
C3 C4 C5 119.9(3) . .
C3 C4 C12 118.1(3) . .
C5 C4 C12 121.9(3) . .
C28 N4 C30 107.3(3) . .
C28 N4 H4A 126.4 . .
C30 N4 H4A 126.4 . .
C23 O5 Er1 140.4(3) . 3_756
C6 C5 C10 117.8(3) . .
C6 C5 C4 123.2(3) . .
C10 C5 C4 119.0(3) . .
C23 O6 Er1 148.8(2) . .
C7 C6 C5 121.3(4) . .
C7 C6 H6A 119.4 . .
C5 C6 H6A 119.4 . .
C24 O7 Er1 136.8(3) . 4
C6 C7 C8 121.0(4) . .
C6 C7 H7A 119.5 . .
C8 C7 H7A 119.5 . .
C24 O8 Er1 153.0(2) . 2_745
C9 C8 C7 118.8(4) . .
C9 C8 H8A 120.6 . .
C7 C8 H8A 120.6 . .
C8 C9 C10 122.6(3) . .
C8 C9 H9A 118.7 . .
C10 C9 H9A 118.7 . .
C9 C10 C5 118.4(3) . .
C9 C10 C1 122.8(3) . .
C5 C10 C1 118.8(3) . .
O1 C11 O2 125.6(3) . .
O1 C11 C1 116.4(4) . .
O2 C11 C1 118.0(3) . .
O4 C12 O3 121.3(3) . .
O4 C12 C4 118.9(3) . .
O3 C12 C4 119.8(3) . .
O4 C12 Er1 58.83(17) . 2_645
O3 C12 Er1 62.64(17) . 2_645
C4 C12 Er1 174.9(3) . 2_645
C14 C13 C22 120.9(3) . .
C14 C13 C23 120.0(3) . .
C22 C13 C23 119.0(3) . .
C13 C14 C15 120.7(3) . .
C13 C14 H14A 119.7 . .
C15 C14 H14A 119.7 . .
C16 C15 C14 120.3(3) . .
C16 C15 H15A 119.9 . .
C14 C15 H15A 119.9 . .
C15 C16 C17 120.6(3) . .
C15 C16 C24 118.9(3) . .
C17 C16 C24 120.5(3) . .
C22 C17 C18 118.9(3) . .
C22 C17 C16 118.0(3) . .
C18 C17 C16 123.0(3) . .
C19 C18 C17 121.0(4) . .
C19 C18 H18A 119.5 . .
C17 C18 H18A 119.5 . .
C18 C19 C20 120.6(4) . .
C18 C19 H19A 119.7 . .
C20 C19 H19A 119.7 . .
C21 C20 C19 120.2(4) . .
C21 C20 H20A 119.9 . .
C19 C20 H20A 119.9 . .
C20 C21 C22 121.0(4) . .
C20 C21 H21A 119.5 . .
C22 C21 H21A 119.5 . .
C21 C22 C13 122.3(3) . .
C21 C22 C17 118.3(3) . .
C13 C22 C17 119.4(3) . .
O6 C23 O5 126.6(3) . .
O6 C23 C13 118.2(3) . .
O5 C23 C13 115.1(3) . .
O8 C24 O7 125.7(3) . .
O8 C24 C16 117.7(3) . .
O7 C24 C16 116.7(3) . .
C26 C25 N1 106.4(3) . .
C26 C25 H25A 126.8 . .
N1 C25 H25A 126.8 . .
C25 C26 N2 109.8(3) . .
C25 C26 H26A 125.1 . .
N2 C26 H26A 125.1 . .
N2 C27 N1 110.6(3) . .
N2 C27 C28 126.4(3) . .
N1 C27 C28 123.0(3) . .
N4 C28 N3 109.6(3) . .
N4 C28 C27 127.0(3) . .
N3 C28 C27 123.3(3) . .
C30 C29 N3 107.0(3) . .
C30 C29 H29A 126.5 . .
N3 C29 H29A 126.5 . .
C29 C30 N4 108.0(3) . .
C29 C30 H30A 126.0 . .
N4 C30 H30A 126.0 . .

loop_
_geom_bond_atom_site_label_1
_geom_bond_atom_site_label_2
_geom_bond_distance
_geom_bond_site_symmetry_2
Er1 O7 2.279(3) 4_556
Er1 O5 2.289(2) 3_756
Er1 O6 2.288(3) .
Er1 O8 2.296(3) 2_755
Er1 O1 2.326(3) .
Er1 O4 2.389(2) 2_655
Er1 O1W 2.407(3) .
Er1 O3 2.472(2) 2_655
Er1 C12 2.784(3) 2_655
O1W H1WA 0.870(10) .
O1W H1WB 0.825(10) .
O1 C11 1.228(5) .
C1 C2 1.372(5) .
C1 C10 1.424(5) .
C1 C11 1.507(5) .
N1 C27 1.347(5) .
N1 C25 1.357(5) .
N1 H1A 0.8600 .
O2 C11 1.259(5) .
C2 C3 1.401(5) .
C2 H2A 0.9300 .
N2 C27 1.324(5) .
N2 C26 1.380(5) .
O3 C12 1.259(4) .
O3 Er1 2.472(2) 2_645
C3 C4 1.367(5) .
C3 H3A 0.9300 .
N3 C28 1.335(4) .
N3 C29 1.355(5) .
N3 H3B 0.8600 .
O4 C12 1.253(4) .
O4 Er1 2.389(2) 2_645
C4 C5 1.427(5) .
C4 C12 1.501(5) .
N4 C28 1.310(5) .
N4 C30 1.374(5) .
N4 H4A 0.8600 .
O5 C23 1.234(4) .
O5 Er1 2.289(2) 3_756
C5 C6 1.421(5) .
C5 C10 1.428(5) .
O6 C23 1.221(4) .
C6 C7 1.355(5) .
C6 H6A 0.9300 .
O7 C24 1.234(4) .
O7 Er1 2.279(3) 4
C7 C8 1.413(6) .
C7 H7A 0.9300 .
O8 C24 1.227(5) .
O8 Er1 2.296(3) 2_745
C8 C9 1.350(6) .
C8 H8A 0.9300 .
C9 C10 1.411(5) .
C9 H9A 0.9300 .
C12 Er1 2.784(3) 2_645
C13 C14 1.349(5) .
C13 C22 1.423(5) .
C13 C23 1.521(5) .
C14 C15 1.414(5) .
C14 H14A 0.9300 .
C15 C16 1.372(5) .
C15 H15A 0.9300 .
C16 C17 1.433(5) .
C16 C24 1.506(5) .
C17 C22 1.424(5) .
C17 C18 1.400(5) .
C18 C19 1.360(5) .
C18 H18A 0.9300 .
C19 C20 1.390(6) .
C19 H19A 0.9300 .
C20 C21 1.365(6) .
C20 H20A 0.9300 .
C21 C22 1.408(5) .
C21 H21A 0.9300 .
C25 C26 1.344(6) .
C25 H25A 0.9300 .
C26 H26A 0.9300 .
C27 C28 1.456(5) .
C29 C30 1.340(6) .
C29 H29A 0.9300 .
C30 H30A 0.9300 .
